data_1568194
loop_
_publ_author_name
'Hardy, Craig'
'Kociok-K\"ohn, Gabriele'
'Buchard, Antoine'

_publ_section_title
;
 Variations around the presence and position of sulfur in sugar-derived
 cyclic monomers: influence on polymerisation thermodynamics, polymer
 sequence and thermal properties
;
_journal_issue 5
_journal_name_full 'Polymer Chemistry'
_journal_page_first 623
_journal_page_last 632
_journal_paper_doi 10.1039/D2PY01366E
_journal_volume 14
_journal_year 2023
_chemical_absolute_configuration ad
_chemical_formula_moiety 'C7 H10 O3 S'
_chemical_formula_sum 'C7 H10 O3 S'
_chemical_formula_weight 174.21
_space_group_crystal_system monoclinic
_space_group_IT_number 5
_space_group_name_Hall 'I 2y'
_space_group_name_H-M_alt 'I 1 2 1'
_atom_sites_solution_hydrogens geom
_atom_sites_solution_primary dual
_audit_creation_method SHELXL-2018/3
_audit_update_record
;
2022-06-06 deposited with the CCDC.	2022-12-22 downloaded from the CCDC.
;
_cell_angle_alpha 90
_cell_angle_beta 102.949(3)
_cell_angle_gamma 90
_cell_formula_units_Z 8
_cell_length_a 12.5990(3)
_cell_length_b 6.90114(15)
_cell_length_c 18.8705(5)
_cell_measurement_reflns_used 8370
_cell_measurement_temperature 150(2)
_cell_measurement_theta_max 27.4400
_cell_measurement_theta_min 3.8290
_cell_volume 1599.02(7)
_computing_cell_refinement 'CrysAlisPro 1.171.41.122a (Rigaku OD, 2021)'
_computing_data_collection 'CrysAlisPro 1.171.41.122a (Rigaku OD, 2021)'
_computing_data_reduction 'CrysAlisPro 1.171.41.122a (Rigaku OD, 2021)'
_computing_molecular_graphics 'ORTEP3 for Windows - Farrugia, L. J. J. Appl. Crystallogr. 1997, 30, 565'
_computing_publication_material
;
 'WinGX publication routines, Farrugia, 
 L. J., J. Appl. Crystallogr., 1999, 32, 837-838
;
_computing_structure_refinement
;
 SHELXL-2018/3 (Sheldrick, 2018)
 Sheldrick GM (2008) Acta Crystallogr A64:112--122 and 
 C. B. H\"ubschle, G. M. Sheldrick and B. Dittrich
 ShelXle: a Qt graphical user interface for SHELXL
 J. Appl. Cryst., 44, (2011) 1281-1284.
;
_computing_structure_solution
; 
 SHELXT
 Sheldrick, G. M. (2008). Acta Cryst. A64, 112-122.
;
_diffrn_ambient_environment N~2~
_diffrn_ambient_temperature 149.9(6)
_diffrn_detector 'CCD plate'
_diffrn_detector_area_resol_mean 8.0734
_diffrn_detector_type EosS2
_diffrn_measured_fraction_theta_full 0.998
_diffrn_measured_fraction_theta_max 0.998
_diffrn_measurement_device 'four-circle diffractometer'
_diffrn_measurement_device_type 'New Xcalibur, EosS2'
_diffrn_measurement_method '\w scans'
_diffrn_radiation_monochromator graphite
_diffrn_radiation_probe x-ray
_diffrn_radiation_type 'Mo K\a'
_diffrn_radiation_wavelength 0.71073
_diffrn_reflns_av_R_equivalents 0.0244
_diffrn_reflns_av_unetI/netI 0.0232
_diffrn_reflns_Laue_measured_fraction_full 0.998
_diffrn_reflns_Laue_measured_fraction_max 0.998
_diffrn_reflns_limit_h_max 16
_diffrn_reflns_limit_h_min -16
_diffrn_reflns_limit_k_max 8
_diffrn_reflns_limit_k_min -8
_diffrn_reflns_limit_l_max 24
_diffrn_reflns_limit_l_min -24
_diffrn_reflns_number 12814
_diffrn_reflns_point_group_measured_fraction_full 0.999
_diffrn_reflns_point_group_measured_fraction_max 0.999
_diffrn_reflns_theta_full 25.242
_diffrn_reflns_theta_max 27.483
_diffrn_reflns_theta_min 3.153
_diffrn_source 'fine-focus sealed X-ray tube'
_diffrn_source_type 'Enhance (Mo) X-ray Source'
_exptl_absorpt_coefficient_mu 0.358
_exptl_absorpt_correction_T_max 1.00000
_exptl_absorpt_correction_T_min 0.94340
_exptl_absorpt_correction_type multi-scan
_exptl_absorpt_process_details
;
CrysAlisPro 1.171.41.122a (Rigaku Oxford Diffraction, 2021)
Empirical absorption correction using spherical harmonics,
implemented in SCALE3 ABSPACK scaling algorithm.
;
_exptl_crystal_colour colourless
_exptl_crystal_density_diffrn 1.447
_exptl_crystal_description block
_exptl_crystal_F_000 736
_exptl_crystal_recrystallization_method 'Re-crystallisation from solvent: layering CHCl3 with n-hexane'
_exptl_crystal_size_max 0.700
_exptl_crystal_size_mid 0.550
_exptl_crystal_size_min 0.400
_refine_diff_density_max 0.205
_refine_diff_density_min -0.172
_refine_diff_density_rms 0.040
_refine_ls_abs_structure_details
;
 Flack x determined using 1555 quotients [(I+)-(I-)]/[(I+)+(I-)]
 (Parsons, Flack and Wagner, Acta Cryst. B69 (2013) 249-259).
;
_refine_ls_abs_structure_Flack 0.00(2)
_refine_ls_extinction_method none
_refine_ls_goodness_of_fit_ref 1.060
_refine_ls_hydrogen_treatment constr
_refine_ls_matrix_type full
_refine_ls_number_parameters 199
_refine_ls_number_reflns 3659
_refine_ls_number_restraints 1
_refine_ls_restrained_S_all 1.060
_refine_ls_R_factor_all 0.0264
_refine_ls_R_factor_gt 0.0255
_refine_ls_shift/su_max 0.001
_refine_ls_shift/su_mean 0.000
_refine_ls_structure_factor_coef Fsqd
_refine_ls_weighting_details 'w=1/[\s^2^(Fo^2^)+(0.0315P)^2^+0.3966P] where P=(Fo^2^+2Fc^2^)/3'
_refine_ls_weighting_scheme calc
_refine_ls_wR_factor_gt 0.0603
_refine_ls_wR_factor_ref 0.0608
_reflns_Friedel_coverage 0.846
_reflns_Friedel_fraction_full 1.000
_reflns_Friedel_fraction_max 0.999
_reflns_number_gt 3565
_reflns_number_total 3659
_reflns_threshold_expression 'I > 2\s(I)'
_cod_data_source_file d2py01366e2.cif
_cod_data_source_block e22ab3
_cod_depositor_comments 'Adding full bibliography for 1568191--1568195.cif.'
_cod_original_sg_symbol_H-M 'I 2'
_cod_database_code 1568194
_shelx_shelxl_version_number 2018/3
_shelx_space_group_comment
;
The symmetry employed for this shelxl refinement is uniquely defined
by the following loop, which should always be used as a source of
symmetry information in preference to the above space-group names.
They are only intended as comments.
;
_shelx_estimated_absorpt_t_min 0.788
_shelx_estimated_absorpt_t_max 0.870
_oxdiff_exptl_absorpt_empirical_full_min 0.915
_oxdiff_exptl_absorpt_empirical_full_max 1.097
_oxdiff_exptl_absorpt_empirical_details
;
Empirical correction (ABSPACK) includes:
- Absorption correction using spherical harmonics
- Frame scaling
;

loop_
_space_group_symop_operation_xyz
'x, y, z'
'-x, y, -z'
'x+1/2, y+1/2, z+1/2'
'-x+1/2, y+1/2, -z+1/2'

loop_
_atom_site_label
_atom_site_type_symbol
_atom_site_fract_x
_atom_site_fract_y
_atom_site_fract_z
_atom_site_U_iso_or_equiv
_atom_site_adp_type
_atom_site_occupancy
_atom_site_site_symmetry_order
_atom_site_calc_flag
_atom_site_refinement_flags_posn
_atom_site_refinement_flags_adp
_atom_site_refinement_flags_occupancy
_atom_site_disorder_assembly
_atom_site_disorder_group
S1 S 0.68972(4) 1.09214(7) 0.68856(3) 0.02727(13) Uani 1 1 d . . . . .
O1 O 0.65144(11) 0.8362(2) 0.58660(8) 0.0257(3) Uani 1 1 d . . . . .
O2 O 0.79766(11) 0.4116(2) 0.54205(7) 0.0248(3) Uani 1 1 d . . . . .
O3 O 0.82550(11) 0.8435(2) 0.65781(7) 0.0214(3) Uani 1 1 d . . . . .
C1 C 0.72475(15) 0.9119(3) 0.64115(10) 0.0193(4) Uani 1 1 d . . . . .
C2 C 0.67135(17) 0.6642(3) 0.54626(11) 0.0246(4) Uani 1 1 d . . . . .
H2A H 0.685133 0.703497 0.498669 0.029 Uiso 1 1 calc R U . . .
H2B H 0.606129 0.579848 0.537143 0.029 Uiso 1 1 calc R U . . .
C3 C 0.76792(15) 0.5537(3) 0.58860(10) 0.0187(4) Uani 1 1 d . . . . .
H3 H 0.749486 0.490545 0.632007 0.022 Uiso 1 1 calc R U . . .
C4 C 0.89197(17) 0.3035(3) 0.57968(11) 0.0259(4) Uani 1 1 d . . . . .
H4A H 0.910932 0.205142 0.546368 0.031 Uiso 1 1 calc R U . . .
H4B H 0.874099 0.234662 0.621542 0.031 Uiso 1 1 calc R U . . .
C5 C 0.98911(16) 0.4345(3) 0.60657(11) 0.0239(4) Uani 1 1 d . . . . .
H5A H 1.011970 0.493366 0.564519 0.029 Uiso 1 1 calc R U . . .
H5B H 1.050756 0.357191 0.634336 0.029 Uiso 1 1 calc R U . . .
C6 C 0.96036(15) 0.5951(3) 0.65533(10) 0.0207(4) Uani 1 1 d . . . . .
H6A H 0.945431 0.538895 0.700380 0.025 Uiso 1 1 calc R U . . .
H6B H 1.021415 0.687998 0.668838 0.025 Uiso 1 1 calc R U . . .
C7 C 0.86028(15) 0.6958(3) 0.61212(10) 0.0174(4) Uani 1 1 d . . . . .
H7 H 0.877639 0.758529 0.568309 0.021 Uiso 1 1 calc R U . . .
S2 S 0.86521(5) -0.09205(8) 0.41799(3) 0.03132(14) Uani 1 1 d . . . . .
O4 O 0.68987(13) 0.0531(2) 0.44385(8) 0.0305(4) Uani 1 1 d . . . . .
O5 O 0.51422(12) 0.4640(2) 0.37549(9) 0.0320(4) Uani 1 1 d . . . . .
O6 O 0.76271(11) 0.2122(2) 0.35932(8) 0.0242(3) Uani 1 1 d . . . . .
C8 C 0.76631(16) 0.0694(3) 0.40653(10) 0.0218(4) Uani 1 1 d . . . . .
C9 C 0.59467(17) 0.1809(3) 0.43542(12) 0.0280(5) Uani 1 1 d . . . . .
H9A H 0.602603 0.264555 0.478915 0.034 Uiso 1 1 calc R U . . .
H9B H 0.528221 0.101445 0.431648 0.034 Uiso 1 1 calc R U . . .
C10 C 0.58267(16) 0.3054(3) 0.36897(11) 0.0238(4) Uani 1 1 d . . . . .
H10 H 0.550009 0.228130 0.324597 0.029 Uiso 1 1 calc R U . . .
C11 C 0.49689(19) 0.5821(4) 0.31070(13) 0.0383(6) Uani 1 1 d . . . . .
H11A H 0.446586 0.689525 0.314893 0.046 Uiso 1 1 calc R U . . .
H11B H 0.462659 0.502726 0.267978 0.046 Uiso 1 1 calc R U . . .
C12 C 0.6039(2) 0.6649(4) 0.29951(13) 0.0345(5) Uani 1 1 d . . . . .
H12A H 0.634099 0.755502 0.339647 0.041 Uiso 1 1 calc R U . . .
H12B H 0.590326 0.738759 0.253370 0.041 Uiso 1 1 calc R U . . .
C13 C 0.68687(18) 0.5041(3) 0.29715(11) 0.0274(5) Uani 1 1 d . . . . .
H13A H 0.663217 0.425088 0.252615 0.033 Uiso 1 1 calc R U . . .
H13B H 0.758988 0.560859 0.297013 0.033 Uiso 1 1 calc R U . . .
C14 C 0.69368(15) 0.3802(3) 0.36380(10) 0.0201(4) Uani 1 1 d . . . . .
H14 H 0.725942 0.457303 0.408286 0.024 Uiso 1 1 calc R U . . .

loop_
_atom_site_aniso_label
_atom_site_aniso_U_11
_atom_site_aniso_U_22
_atom_site_aniso_U_33
_atom_site_aniso_U_23
_atom_site_aniso_U_13
_atom_site_aniso_U_12
S1 0.0266(3) 0.0230(2) 0.0347(3) -0.0065(2) 0.0121(2) 0.0022(2)
O1 0.0206(7) 0.0265(7) 0.0276(8) -0.0054(6) 0.0003(6) 0.0047(6)
O2 0.0261(7) 0.0225(7) 0.0230(7) -0.0074(6) -0.0008(6) 0.0035(6)
O3 0.0183(6) 0.0199(7) 0.0255(7) -0.0063(6) 0.0039(5) -0.0004(5)
C1 0.0202(9) 0.0172(8) 0.0218(9) 0.0019(8) 0.0074(7) -0.0029(8)
C2 0.0215(9) 0.0239(10) 0.0251(10) -0.0058(8) -0.0014(8) 0.0020(8)
C3 0.0199(9) 0.0172(9) 0.0187(9) -0.0016(7) 0.0036(7) -0.0017(7)
C4 0.0280(10) 0.0200(10) 0.0287(11) -0.0034(8) 0.0043(9) 0.0047(8)
C5 0.0225(9) 0.0285(11) 0.0218(9) -0.0016(8) 0.0070(8) 0.0048(8)
C6 0.0173(8) 0.0256(9) 0.0189(9) -0.0029(8) 0.0033(7) -0.0017(9)
C7 0.0191(9) 0.0169(9) 0.0171(8) -0.0022(7) 0.0060(7) -0.0011(7)
S2 0.0362(3) 0.0304(3) 0.0281(3) 0.0019(2) 0.0088(2) 0.0103(2)
O4 0.0384(9) 0.0246(8) 0.0348(8) 0.0029(7) 0.0218(7) 0.0016(7)
O5 0.0239(8) 0.0338(9) 0.0396(9) -0.0097(7) 0.0101(7) 0.0052(7)
O6 0.0207(7) 0.0267(7) 0.0272(7) 0.0043(6) 0.0099(6) 0.0031(6)
C8 0.0252(9) 0.0216(10) 0.0188(9) -0.0040(8) 0.0056(7) -0.0042(8)
C9 0.0246(10) 0.0280(11) 0.0361(12) -0.0078(9) 0.0164(9) -0.0054(9)
C10 0.0176(9) 0.0265(11) 0.0276(10) -0.0092(9) 0.0058(8) -0.0017(8)
C11 0.0315(12) 0.0431(13) 0.0356(12) -0.0080(12) -0.0024(10) 0.0153(11)
C12 0.0408(13) 0.0323(12) 0.0271(11) 0.0027(9) 0.0008(10) 0.0089(10)
C13 0.0287(11) 0.0314(11) 0.0212(10) 0.0017(9) 0.0038(8) 0.0022(9)
C14 0.0181(9) 0.0220(10) 0.0198(9) -0.0029(8) 0.0031(7) -0.0005(7)

loop_
_atom_type_symbol
_atom_type_description
_atom_type_scat_dispersion_real
_atom_type_scat_dispersion_imag
_atom_type_scat_source
C C 0.0033 0.0016 'International Tables Vol C Tables 4.2.6.8 and 6.1.1.4'
H H 0.0000 0.0000 'International Tables Vol C Tables 4.2.6.8 and 6.1.1.4'
O O 0.0106 0.0060 'International Tables Vol C Tables 4.2.6.8 and 6.1.1.4'
S S 0.1246 0.1234 'International Tables Vol C Tables 4.2.6.8 and 6.1.1.4'

loop_
_geom_angle_atom_site_label_1
_geom_angle_atom_site_label_2
_geom_angle_atom_site_label_3
_geom_angle
_geom_angle_site_symmetry_1
_geom_angle_site_symmetry_3
_geom_angle_publ_flag
C1 O1 C2 123.57(15) . . ?
C3 O2 C4 110.70(14) . . ?
C1 O3 C7 120.38(14) . . ?
O3 C1 O1 120.50(17) . . ?
O3 C1 S1 119.93(14) . . ?
O1 C1 S1 119.57(14) . . ?
O1 C2 C3 110.34(16) . . ?
O1 C2 H2A 109.6 . . ?
C3 C2 H2A 109.6 . . ?
O1 C2 H2B 109.6 . . ?
C3 C2 H2B 109.6 . . ?
H2A C2 H2B 108.1 . . ?
O2 C3 C2 108.37(15) . . ?
O2 C3 C7 109.70(15) . . ?
C2 C3 C7 107.76(16) . . ?
O2 C3 H3 110.3 . . ?
C2 C3 H3 110.3 . . ?
C7 C3 H3 110.3 . . ?
O2 C4 C5 111.69(17) . . ?
O2 C4 H4A 109.3 . . ?
C5 C4 H4A 109.3 . . ?
O2 C4 H4B 109.3 . . ?
C5 C4 H4B 109.3 . . ?
H4A C4 H4B 107.9 . . ?
C4 C5 C6 110.51(16) . . ?
C4 C5 H5A 109.5 . . ?
C6 C5 H5A 109.5 . . ?
C4 C5 H5B 109.5 . . ?
C6 C5 H5B 109.5 . . ?
H5A C5 H5B 108.1 . . ?
C7 C6 C5 106.83(15) . . ?
C7 C6 H6A 110.4 . . ?
C5 C6 H6A 110.4 . . ?
C7 C6 H6B 110.4 . . ?
C5 C6 H6B 110.4 . . ?
H6A C6 H6B 108.6 . . ?
O3 C7 C6 109.06(15) . . ?
O3 C7 C3 108.21(14) . . ?
C6 C7 C3 110.81(16) . . ?
O3 C7 H7 109.6 . . ?
C6 C7 H7 109.6 . . ?
C3 C7 H7 109.6 . . ?
C8 O4 C9 124.55(17) . . ?
C10 O5 C11 110.00(16) . . ?
C8 O6 C14 118.86(14) . . ?
O4 C8 O6 120.29(18) . . ?
O4 C8 S2 119.52(16) . . ?
O6 C8 S2 120.18(14) . . ?
O4 C9 C10 111.20(16) . . ?
O4 C9 H9A 109.4 . . ?
C10 C9 H9A 109.4 . . ?
O4 C9 H9B 109.4 . . ?
C10 C9 H9B 109.4 . . ?
H9A C9 H9B 108.0 . . ?
O5 C10 C9 108.63(16) . . ?
O5 C10 C14 109.33(17) . . ?
C9 C10 C14 109.13(16) . . ?
O5 C10 H10 109.9 . . ?
C9 C10 H10 109.9 . . ?
C14 C10 H10 109.9 . . ?
O5 C11 C12 111.02(17) . . ?
O5 C11 H11A 109.4 . . ?
C12 C11 H11A 109.4 . . ?
O5 C11 H11B 109.4 . . ?
C12 C11 H11B 109.4 . . ?
H11A C11 H11B 108.0 . . ?
C11 C12 C13 111.3(2) . . ?
C11 C12 H12A 109.4 . . ?
C13 C12 H12A 109.4 . . ?
C11 C12 H12B 109.4 . . ?
C13 C12 H12B 109.4 . . ?
H12A C12 H12B 108.0 . . ?
C14 C13 C12 107.35(17) . . ?
C14 C13 H13A 110.2 . . ?
C12 C13 H13A 110.2 . . ?
C14 C13 H13B 110.2 . . ?
C12 C13 H13B 110.2 . . ?
H13A C13 H13B 108.5 . . ?
O6 C14 C13 108.94(15) . . ?
O6 C14 C10 107.64(15) . . ?
C13 C14 C10 111.50(16) . . ?
O6 C14 H14 109.6 . . ?
C13 C14 H14 109.6 . . ?
C10 C14 H14 109.6 . . ?

loop_
_geom_bond_atom_site_label_1
_geom_bond_atom_site_label_2
_geom_bond_distance
_geom_bond_site_symmetry_2
_geom_bond_publ_flag
S1 C1 1.649(2) . ?
O1 C1 1.327(2) . ?
O1 C2 1.462(3) . ?
O2 C3 1.422(2) . ?
O2 C4 1.447(2) . ?
O3 C1 1.324(2) . ?
O3 C7 1.464(2) . ?
C2 C3 1.505(3) . ?
C2 H2A 0.9900 . ?
C2 H2B 0.9900 . ?
C3 C7 1.510(3) . ?
C3 H3 1.0000 . ?
C4 C5 1.515(3) . ?
C4 H4A 0.9900 . ?
C4 H4B 0.9900 . ?
C5 C6 1.535(3) . ?
C5 H5A 0.9900 . ?
C5 H5B 0.9900 . ?
C6 C7 1.509(3) . ?
C6 H6A 0.9900 . ?
C6 H6B 0.9900 . ?
C7 H7 1.0000 . ?
S2 C8 1.649(2) . ?
O4 C8 1.319(2) . ?
O4 C9 1.468(3) . ?
O5 C10 1.416(2) . ?
O5 C11 1.445(3) . ?
O6 C8 1.322(2) . ?
O6 C14 1.463(2) . ?
C9 C10 1.499(3) . ?
C9 H9A 0.9900 . ?
C9 H9B 0.9900 . ?
C10 C14 1.514(3) . ?
C10 H10 1.0000 . ?
C11 C12 1.522(4) . ?
C11 H11A 0.9900 . ?
C11 H11B 0.9900 . ?
C12 C13 1.532(3) . ?
C12 H12A 0.9900 . ?
C12 H12B 0.9900 . ?
C13 C14 1.507(3) . ?
C13 H13A 0.9900 . ?
C13 H13B 0.9900 . ?
C14 H14 1.0000 . ?

loop_
_geom_torsion_atom_site_label_1
_geom_torsion_atom_site_label_2
_geom_torsion_atom_site_label_3
_geom_torsion_atom_site_label_4
_geom_torsion
_geom_torsion_site_symmetry_1
_geom_torsion_site_symmetry_2
_geom_torsion_site_symmetry_3
_geom_torsion_site_symmetry_4
_geom_torsion_publ_flag
C7 O3 C1 O1 5.7(3) . . . . ?
C7 O3 C1 S1 -174.40(13) . . . . ?
C2 O1 C1 O3 6.3(3) . . . . ?
C2 O1 C1 S1 -173.58(15) . . . . ?
C1 O1 C2 C3 17.7(3) . . . . ?
C4 O2 C3 C2 178.74(17) . . . . ?
C4 O2 C3 C7 61.3(2) . . . . ?
O1 C2 C3 O2 -168.51(15) . . . . ?
O1 C2 C3 C7 -49.9(2) . . . . ?
C3 O2 C4 C5 -59.3(2) . . . . ?
O2 C4 C5 C6 56.1(2) . . . . ?
C4 C5 C6 C7 -54.4(2) . . . . ?
C1 O3 C7 C6 -160.29(16) . . . . ?
C1 O3 C7 C3 -39.7(2) . . . . ?
C5 C6 C7 O3 176.73(15) . . . . ?
C5 C6 C7 C3 57.71(19) . . . . ?
O2 C3 C7 O3 178.06(14) . . . . ?
C2 C3 C7 O3 60.28(19) . . . . ?
O2 C3 C7 C6 -62.41(19) . . . . ?
C2 C3 C7 C6 179.81(16) . . . . ?
C9 O4 C8 O6 2.4(3) . . . . ?
C9 O4 C8 S2 -176.40(15) . . . . ?
C14 O6 C8 O4 17.5(3) . . . . ?
C14 O6 C8 S2 -163.67(14) . . . . ?
C8 O4 C9 C10 11.8(3) . . . . ?
C11 O5 C10 C9 -177.35(17) . . . . ?
C11 O5 C10 C14 63.7(2) . . . . ?
O4 C9 C10 O5 -161.54(16) . . . . ?
O4 C9 C10 C14 -42.4(2) . . . . ?
C10 O5 C11 C12 -61.4(2) . . . . ?
O5 C11 C12 C13 55.8(3) . . . . ?
C11 C12 C13 C14 -51.7(2) . . . . ?
C8 O6 C14 C13 -169.73(17) . . . . ?
C8 O6 C14 C10 -48.7(2) . . . . ?
C12 C13 C14 O6 173.60(16) . . . . ?
C12 C13 C14 C10 54.9(2) . . . . ?
O5 C10 C14 O6 178.36(15) . . . . ?
C9 C10 C14 O6 59.67(19) . . . . ?
O5 C10 C14 C13 -62.2(2) . . . . ?
C9 C10 C14 C13 179.10(17) . . . . ?
